data_4107112
loop_
_publ_author_name
'Andy M. Chapman'
'Mairi F. Haddow'
'Duncan F. Wass'

_publ_section_title
;
 Frustrated Lewis Pairs beyond the Main Group: Synthesis, Reactivity, and
 Small Molecule Activation with Cationic Zirconocene-Phosphinoaryloxide
 Complexes
;
_journal_name_full 'Journal of the American Chemical Society'
_journal_page_first 18463
_journal_page_last 18478
_journal_paper_doi 10.1021/ja207936p
_journal_volume 133
_journal_year 2011
_chemical_formula_moiety 'C37 H56 O2 P Zr, C24 B F20, 0.5(C6 H5 Cl)'
_chemical_formula_sum 'C64 H58.5 B Cl0.5 F20 O2 P Zr'
_chemical_formula_weight 1390.33
_chemical_name_systematic
; 
 ? 
;
_space_group_IT_number 2
_symmetry_cell_setting triclinic
_symmetry_space_group_name_Hall '-P 1'
_symmetry_space_group_name_H-M 'P -1'
_atom_sites_solution_hydrogens geom
_atom_sites_solution_primary direct
_atom_sites_solution_secondary difmap
_audit_creation_method SHELXL-97
_cell_angle_alpha 96.2350(10)
_cell_angle_beta 100.1570(10)
_cell_angle_gamma 94.8600(10)
_cell_formula_units_Z 2
_cell_length_a 10.6578(3)
_cell_length_b 16.5432(5)
_cell_length_c 17.6072(6)
_cell_measurement_reflns_used 9899
_cell_measurement_temperature 100(2)
_cell_measurement_theta_max 27.49
_cell_measurement_theta_min 2.37
_cell_volume 3020.51(16)
_computing_cell_refinement 'Bruker Apex II'
_computing_data_collection 'Bruker Apex II'
_computing_data_reduction 'Bruker SAINT'
_computing_molecular_graphics 'Bruker ShelXTL'
_computing_publication_material 'Bruker ShelXTL'
_computing_structure_refinement 'SHELXL-97 (Sheldrick, 2008)'
_computing_structure_solution 'SHELXS-97 (Sheldrick, 2008)'
_diffrn_ambient_temperature 100(2)
_diffrn_measured_fraction_theta_full 0.996
_diffrn_measured_fraction_theta_max 0.996
_diffrn_measurement_device_type 'Bruker Apex II kappa CCD area detector'
_diffrn_measurement_method 'phi and omega scans'
_diffrn_radiation_monochromator graphite
_diffrn_radiation_source 'fine-focus sealed tube'
_diffrn_radiation_type MoK\a
_diffrn_radiation_wavelength 0.71073
_diffrn_reflns_av_R_equivalents 0.0163
_diffrn_reflns_av_sigmaI/netI 0.0151
_diffrn_reflns_limit_h_max 12
_diffrn_reflns_limit_h_min -13
_diffrn_reflns_limit_k_max 21
_diffrn_reflns_limit_k_min -17
_diffrn_reflns_limit_l_max 22
_diffrn_reflns_limit_l_min -22
_diffrn_reflns_number 50487
_diffrn_reflns_theta_full 27.50
_diffrn_reflns_theta_max 27.50
_diffrn_reflns_theta_min 1.25
_exptl_absorpt_coefficient_mu 0.337
_exptl_absorpt_correction_T_max 0.7456
_exptl_absorpt_correction_T_min 0.6706
_exptl_absorpt_correction_type multi-scan
_exptl_absorpt_process_details 'SADABS V2008/1'
_exptl_crystal_colour colourless
_exptl_crystal_density_diffrn 1.529
_exptl_crystal_description block
_exptl_crystal_F_000 1414
_exptl_crystal_size_max 0.17
_exptl_crystal_size_mid 0.13
_exptl_crystal_size_min 0.11
_refine_diff_density_max 0.904
_refine_diff_density_min -0.355
_refine_diff_density_rms 0.052
_refine_ls_extinction_method none
_refine_ls_goodness_of_fit_ref 1.053
_refine_ls_hydrogen_treatment mixed
_refine_ls_matrix_type full
_refine_ls_number_parameters 846
_refine_ls_number_reflns 13839
_refine_ls_number_restraints 0
_refine_ls_restrained_S_all 1.053
_refine_ls_R_factor_all 0.0306
_refine_ls_R_factor_gt 0.0277
_refine_ls_shift/su_max 0.002
_refine_ls_shift/su_mean 0.000
_refine_ls_structure_factor_coef Fsqd
_refine_ls_weighting_details 'calc w=1/[\s^2^(Fo^2^)+(0.0317P)^2^+2.1416P] where P=(Fo^2^+2Fc^2^)/3'
_refine_ls_weighting_scheme calc
_refine_ls_wR_factor_gt 0.0712
_refine_ls_wR_factor_ref 0.0739
_reflns_number_gt 12805
_reflns_number_total 13839
_reflns_threshold_expression >2sigma(I)
_cod_data_source_file ja207936p_si_018.cif
_cod_data_source_block amc233acetone_0m
_cod_original_sg_symbol_Hall -P1
_cod_original_formula_sum 'C64 H58.50 B Cl0.50 F20 O2 P Zr'
_cod_database_code 4107112

loop_
_symmetry_equiv_pos_as_xyz
'x, y, z'
'-x, -y, -z'

loop_
_atom_site_label
_atom_site_type_symbol
_atom_site_fract_x
_atom_site_fract_y
_atom_site_fract_z
_atom_site_U_iso_or_equiv
_atom_site_adp_type
_atom_site_occupancy
_atom_site_symmetry_multiplicity
_atom_site_calc_flag
_atom_site_refinement_flags
_atom_site_disorder_assembly
_atom_site_disorder_group
Zr1 Zr 0.420672(12) 0.893140(8) 0.214328(8) 0.01530(4) Uani 1 1 d . . .
P1 P 0.56146(4) 0.64302(2) 0.29711(2) 0.01945(8) Uani 1 1 d . . .
H1 H 0.4726(17) 0.6690(11) 0.2502(11) 0.023 Uiso 1 1 d . . .
O1 O 0.54441(10) 0.82179(6) 0.27483(6) 0.0208(2) Uani 1 1 d . . .
O2 O 0.27953(11) 0.80305(7) 0.18126(7) 0.0279(2) Uani 1 1 d . . .
C1 C 0.27683(14) 0.92489(9) 0.31308(9) 0.0217(3) Uani 1 1 d . . .
C2 C 0.25779(14) 0.98231(9) 0.25824(9) 0.0222(3) Uani 1 1 d . . .
C3 C 0.37252(15) 1.03597(9) 0.26923(9) 0.0206(3) Uani 1 1 d . . .
C4 C 0.46416(14) 1.00999(9) 0.32795(8) 0.0190(3) Uani 1 1 d . . .
C5 C 0.40332(15) 0.94205(9) 0.35572(8) 0.0200(3) Uani 1 1 d . . .
C6 C 0.17744(16) 0.86192(10) 0.32842(11) 0.0307(4) Uani 1 1 d . . .
H6A H 0.2134 0.8095 0.3314 0.046 Uiso 1 1 calc R . .
H6B H 0.1027 0.8555 0.2861 0.046 Uiso 1 1 calc R . .
H6C H 0.1514 0.8796 0.3777 0.046 Uiso 1 1 calc R . .
C7 C 0.13304(16) 0.99220(11) 0.20630(11) 0.0312(4) Uani 1 1 d . . .
H7A H 0.1004 1.0427 0.2252 0.047 Uiso 1 1 calc R . .
H7B H 0.0704 0.9454 0.2068 0.047 Uiso 1 1 calc R . .
H7C H 0.1472 0.9949 0.1531 0.047 Uiso 1 1 calc R . .
C8 C 0.38537(17) 1.11852(9) 0.24146(10) 0.0271(3) Uani 1 1 d . . .
H8A H 0.3133 1.1221 0.1993 0.041 Uiso 1 1 calc R . .
H8B H 0.4660 1.1261 0.2223 0.041 Uiso 1 1 calc R . .
H8C H 0.3852 1.1612 0.2846 0.041 Uiso 1 1 calc R . .
C9 C 0.58988(15) 1.05818(9) 0.36550(9) 0.0248(3) Uani 1 1 d . . .
H9A H 0.6415 1.0672 0.3257 0.037 Uiso 1 1 calc R . .
H9B H 0.6361 1.0277 0.4043 0.037 Uiso 1 1 calc R . .
H9C H 0.5740 1.1110 0.3910 0.037 Uiso 1 1 calc R . .
C10 C 0.45723(17) 0.90165(10) 0.42454(9) 0.0258(3) Uani 1 1 d . . .
H10A H 0.4547 0.9371 0.4725 0.039 Uiso 1 1 calc R . .
H10B H 0.5461 0.8920 0.4225 0.039 Uiso 1 1 calc R . .
H10C H 0.4061 0.8493 0.4237 0.039 Uiso 1 1 calc R . .
C11 C 0.49310(15) 0.83641(9) 0.09172(8) 0.0215(3) Uani 1 1 d . . .
C12 C 0.39578(15) 0.88592(10) 0.06730(8) 0.0227(3) Uani 1 1 d . . .
C13 C 0.44162(16) 0.96865(10) 0.09577(9) 0.0244(3) Uani 1 1 d . . .
C14 C 0.56907(16) 0.96972(10) 0.13863(9) 0.0247(3) Uani 1 1 d . . .
C15 C 0.60072(15) 0.88849(10) 0.13460(8) 0.0231(3) Uani 1 1 d . . .
C16 C 0.48595(18) 0.74530(10) 0.07176(10) 0.0305(4) Uani 1 1 d . . .
H16A H 0.4013 0.7247 0.0409 0.046 Uiso 1 1 calc R . .
H16B H 0.4997 0.7196 0.1197 0.046 Uiso 1 1 calc R . .
H16C H 0.5522 0.7322 0.0416 0.046 Uiso 1 1 calc R . .
C17 C 0.26986(17) 0.85790(13) 0.01412(10) 0.0368(4) Uani 1 1 d . . .
H17A H 0.2823 0.8524 -0.0400 0.055 Uiso 1 1 calc R . .
H17B H 0.2091 0.8981 0.0213 0.055 Uiso 1 1 calc R . .
H17C H 0.2359 0.8049 0.0263 0.055 Uiso 1 1 calc R . .
C18 C 0.3800(2) 1.04044(11) 0.06633(10) 0.0374(4) Uani 1 1 d . . .
H18A H 0.3791 1.0386 0.0104 0.056 Uiso 1 1 calc R . .
H18B H 0.4289 1.0913 0.0937 0.056 Uiso 1 1 calc R . .
H18C H 0.2919 1.0383 0.0757 0.056 Uiso 1 1 calc R . .
C19 C 0.66709(19) 1.04252(11) 0.16830(11) 0.0370(4) Uani 1 1 d . . .
H19A H 0.7137 1.0357 0.2200 0.056 Uiso 1 1 calc R . .
H19B H 0.6237 1.0924 0.1716 0.056 Uiso 1 1 calc R . .
H19C H 0.7275 1.0468 0.1326 0.056 Uiso 1 1 calc R . .
C20 C 0.73114(16) 0.86195(13) 0.16146(10) 0.0334(4) Uani 1 1 d . . .
H20A H 0.7800 0.8622 0.1192 0.050 Uiso 1 1 calc R . .
H20B H 0.7216 0.8066 0.1762 0.050 Uiso 1 1 calc R . .
H20C H 0.7768 0.8997 0.2065 0.050 Uiso 1 1 calc R . .
C21 C 0.65174(14) 0.80813(8) 0.32019(8) 0.0174(3) Uani 1 1 d . . .
C22 C 0.74811(15) 0.87203(8) 0.35365(9) 0.0205(3) Uani 1 1 d . . .
H22 H 0.7359 0.9263 0.3434 0.025 Uiso 1 1 calc R . .
C23 C 0.85951(15) 0.85775(9) 0.40085(9) 0.0220(3) Uani 1 1 d . . .
H23 H 0.9221 0.9024 0.4226 0.026 Uiso 1 1 calc R . .
C24 C 0.88223(14) 0.77910(9) 0.41732(9) 0.0224(3) Uani 1 1 d . . .
H24 H 0.9595 0.7698 0.4498 0.027 Uiso 1 1 calc R . .
C25 C 0.79021(14) 0.71522(9) 0.38543(9) 0.0212(3) Uani 1 1 d . . .
H25 H 0.8045 0.6613 0.3960 0.025 Uiso 1 1 calc R . .
C26 C 0.67519(14) 0.72841(8) 0.33747(8) 0.0183(3) Uani 1 1 d . . .
C27 C 0.47975(14) 0.60512(9) 0.37272(10) 0.0233(3) Uani 1 1 d . . .
C28 C 0.40282(16) 0.67457(10) 0.39758(11) 0.0326(4) Uani 1 1 d . . .
H28A H 0.3420 0.6860 0.3524 0.049 Uiso 1 1 calc R . .
H28B H 0.4616 0.7238 0.4187 0.049 Uiso 1 1 calc R . .
H28C H 0.3558 0.6582 0.4375 0.049 Uiso 1 1 calc R . .
C29 C 0.57481(16) 0.58918(11) 0.44419(11) 0.0324(4) Uani 1 1 d . . .
H29A H 0.6303 0.6396 0.4660 0.049 Uiso 1 1 calc R . .
H29B H 0.6273 0.5466 0.4290 0.049 Uiso 1 1 calc R . .
H29C H 0.5276 0.5711 0.4834 0.049 Uiso 1 1 calc R . .
C30 C 0.38836(15) 0.52788(10) 0.33881(11) 0.0310(4) Uani 1 1 d . . .
H30A H 0.3383 0.5123 0.3776 0.047 Uiso 1 1 calc R . .
H30B H 0.4382 0.4832 0.3250 0.047 Uiso 1 1 calc R . .
H30C H 0.3303 0.5388 0.2922 0.047 Uiso 1 1 calc R . .
C31 C 0.62992(15) 0.56654(9) 0.23579(10) 0.0259(3) Uani 1 1 d . . .
C32 C 0.70420(16) 0.50863(9) 0.28489(11) 0.0297(4) Uani 1 1 d . . .
H32A H 0.7420 0.4705 0.2511 0.044 Uiso 1 1 calc R . .
H32B H 0.6456 0.4778 0.3110 0.044 Uiso 1 1 calc R . .
H32C H 0.7724 0.5406 0.3239 0.044 Uiso 1 1 calc R . .
C33 C 0.51974(18) 0.51761(11) 0.17533(12) 0.0376(4) Uani 1 1 d . . .
H33A H 0.5551 0.4788 0.1408 0.056 Uiso 1 1 calc R . .
H33B H 0.4729 0.5553 0.1446 0.056 Uiso 1 1 calc R . .
H33C H 0.4612 0.4876 0.2022 0.056 Uiso 1 1 calc R . .
C34 C 0.72070(17) 0.61387(11) 0.19310(11) 0.0321(4) Uani 1 1 d . . .
H34A H 0.7908 0.6452 0.2312 0.048 Uiso 1 1 calc R . .
H34B H 0.6731 0.6513 0.1625 0.048 Uiso 1 1 calc R . .
H34C H 0.7559 0.5752 0.1584 0.048 Uiso 1 1 calc R . .
C35 C 0.05891(19) 0.76886(14) 0.12436(15) 0.0504(6) Uani 1 1 d . . .
C36 C 0.17702(16) 0.74701(11) 0.15589(10) 0.0312(4) Uani 1 1 d . . .
C37 C 0.20099(18) 0.66286(11) 0.16476(11) 0.0357(4) Uani 1 1 d . . .
H37A H 0.2704 0.6483 0.1378 0.054 Uiso 1 1 calc R . .
H37B H 0.1230 0.6262 0.1423 0.054 Uiso 1 1 calc R . .
H37C H 0.2257 0.6574 0.2201 0.054 Uiso 1 1 calc R . .
C38 C 0.05338(12) 0.39543(8) 0.33200(8) 0.0160(3) Uani 1 1 d . . .
C39 C 0.02605(13) 0.46056(9) 0.28994(8) 0.0176(3) Uani 1 1 d . . .
C40 C 0.04250(14) 0.54168(9) 0.32135(9) 0.0202(3) Uani 1 1 d . . .
C41 C 0.08741(13) 0.56242(9) 0.40012(9) 0.0202(3) Uani 1 1 d . . .
C42 C 0.11575(13) 0.50101(9) 0.44502(8) 0.0190(3) Uani 1 1 d . . .
C43 C 0.09709(13) 0.42011(8) 0.41100(8) 0.0168(3) Uani 1 1 d . . .
C44 C 0.07513(13) 0.28039(8) 0.20884(8) 0.0167(3) Uani 1 1 d . . .
C45 C 0.17387(13) 0.32602(9) 0.18574(8) 0.0180(3) Uani 1 1 d . . .
C46 C 0.22611(13) 0.30278(9) 0.12105(9) 0.0206(3) Uani 1 1 d . . .
C47 C 0.18052(14) 0.22966(10) 0.07573(9) 0.0232(3) Uani 1 1 d . . .
C48 C 0.08353(14) 0.18071(9) 0.09594(9) 0.0217(3) Uani 1 1 d . . .
C49 C 0.03460(13) 0.20644(9) 0.16096(9) 0.0188(3) Uani 1 1 d . . .
C50 C 0.07457(13) 0.23126(8) 0.34178(8) 0.0169(3) Uani 1 1 d . . .
C51 C 0.20551(13) 0.23769(8) 0.37188(8) 0.0178(3) Uani 1 1 d . . .
C52 C 0.26653(14) 0.18006(9) 0.41167(8) 0.0205(3) Uani 1 1 d . . .
C53 C 0.19624(16) 0.10923(9) 0.42126(9) 0.0233(3) Uani 1 1 d . . .
C54 C 0.06698(16) 0.09922(9) 0.39217(9) 0.0251(3) Uani 1 1 d . . .
C55 C 0.00890(14) 0.15890(9) 0.35363(9) 0.0211(3) Uani 1 1 d . . .
C56 C -0.14291(13) 0.29390(8) 0.27241(8) 0.0167(3) Uani 1 1 d . . .
C57 C -0.20586(14) 0.29767(9) 0.33542(8) 0.0188(3) Uani 1 1 d . . .
C58 C -0.33631(14) 0.30097(9) 0.32987(9) 0.0210(3) Uani 1 1 d . . .
C59 C -0.41205(13) 0.30033(9) 0.25772(9) 0.0208(3) Uani 1 1 d . . .
C60 C -0.35562(14) 0.29582(9) 0.19297(9) 0.0207(3) Uani 1 1 d . . .
C61 C -0.22409(13) 0.29369(8) 0.20141(8) 0.0185(3) Uani 1 1 d . . .
B1 B 0.01551(14) 0.30024(9) 0.28862(9) 0.0156(3) Uani 1 1 d . . .
F1 F -0.02214(8) 0.44509(5) 0.21272(5) 0.02181(18) Uani 1 1 d . . .
F2 F 0.01379(9) 0.60106(5) 0.27663(6) 0.0275(2) Uani 1 1 d . . .
F3 F 0.10319(9) 0.64088(5) 0.43163(6) 0.0276(2) Uani 1 1 d . . .
F4 F 0.16010(9) 0.51954(6) 0.52208(5) 0.02468(19) Uani 1 1 d . . .
F5 F 0.12298(8) 0.36487(5) 0.46138(5) 0.02050(17) Uani 1 1 d . . .
F6 F 0.22685(8) 0.39852(5) 0.22655(5) 0.02145(17) Uani 1 1 d . . .
F7 F 0.32059(8) 0.35113(6) 0.10196(5) 0.02678(19) Uani 1 1 d . . .
F8 F 0.23053(10) 0.20617(7) 0.01300(6) 0.0325(2) Uani 1 1 d . . .
F9 F 0.03881(9) 0.10849(6) 0.05264(6) 0.0291(2) Uani 1 1 d . . .
F10 F -0.05939(8) 0.15510(5) 0.17779(5) 0.02265(18) Uani 1 1 d . . .
F11 F 0.28107(8) 0.30449(5) 0.36259(5) 0.02105(17) Uani 1 1 d . . .
F12 F 0.39327(8) 0.19236(6) 0.44061(5) 0.02664(19) Uani 1 1 d . . .
F13 F 0.25236(10) 0.05175(6) 0.45926(6) 0.0308(2) Uani 1 1 d . . .
F14 F -0.00392(11) 0.03085(6) 0.40164(7) 0.0389(3) Uani 1 1 d . . .
F15 F -0.11866(9) 0.14193(5) 0.32730(6) 0.0274(2) Uani 1 1 d . . .
F16 F -0.13740(8) 0.29892(6) 0.40781(5) 0.02385(18) Uani 1 1 d . . .
F17 F -0.38971(9) 0.30632(6) 0.39379(6) 0.0303(2) Uani 1 1 d . . .
F18 F -0.53834(8) 0.30675(6) 0.25096(6) 0.0278(2) Uani 1 1 d . . .
F19 F -0.42821(9) 0.29547(6) 0.12221(6) 0.0300(2) Uani 1 1 d . . .
F20 F -0.17830(8) 0.29259(6) 0.13467(5) 0.02376(18) Uani 1 1 d . . .
C62 C 0.8898(9) 0.4773(7) 1.0179(7) 0.0359(15) Uani 0.50 1 d PG A -1
C63 C 0.9925(10) 0.4304(6) 1.0239(8) 0.063(3) Uani 0.50 1 d PG A -1
H63 H 0.9842 0.3782 1.0413 0.076 Uiso 0.50 1 calc PR A -1
C64 C 1.1072(9) 0.4599(6) 1.0046(8) 0.065(4) Uani 0.50 1 d PG A -1
H64 H 1.1774 0.4279 1.0088 0.078 Uiso 0.50 1 calc PR A -1
C65 C 1.1193(8) 0.5364(6) 0.9792(8) 0.062(4) Uani 0.50 1 d PG A -1
H65 H 1.1977 0.5566 0.9660 0.075 Uiso 0.50 1 calc PR A -1
C66 C 1.0166(8) 0.5833(6) 0.9731(7) 0.0399(15) Uani 0.50 1 d PG A -1
H66 H 1.0249 0.6356 0.9558 0.048 Uiso 0.50 1 calc PR A -1
C67 C 0.9019(8) 0.5538(7) 0.9925(7) 0.0393(16) Uani 0.50 1 d PG A -1
H67 H 0.8317 0.5859 0.9883 0.047 Uiso 0.50 1 calc PR A -1
Cl1 Cl 0.74797(11) 0.43929(6) 1.03493(6) 0.0453(2) Uani 0.50 1 d P A -1

loop_
_atom_site_aniso_label
_atom_site_aniso_U_11
_atom_site_aniso_U_22
_atom_site_aniso_U_33
_atom_site_aniso_U_23
_atom_site_aniso_U_13
_atom_site_aniso_U_12
Zr1 0.01491(7) 0.01541(7) 0.01558(7) 0.00054(5) 0.00344(5) 0.00227(5)
P1 0.01621(17) 0.01437(16) 0.02567(19) -0.00107(14) -0.00009(14) 0.00269(13)
O1 0.0245(5) 0.0202(5) 0.0193(5) 0.0027(4) 0.0052(4) 0.0086(4)
O2 0.0219(5) 0.0268(6) 0.0324(6) -0.0041(5) 0.0065(5) -0.0053(4)
C1 0.0220(7) 0.0199(7) 0.0261(7) 0.0015(6) 0.0117(6) 0.0063(6)
C2 0.0211(7) 0.0217(7) 0.0258(7) 0.0017(6) 0.0072(6) 0.0082(6)
C3 0.0251(7) 0.0180(7) 0.0213(7) 0.0017(5) 0.0087(6) 0.0080(6)
C4 0.0225(7) 0.0173(6) 0.0182(7) -0.0013(5) 0.0073(5) 0.0050(5)
C5 0.0253(7) 0.0181(6) 0.0189(7) 0.0005(5) 0.0094(6) 0.0066(6)
C6 0.0263(8) 0.0284(8) 0.0416(10) 0.0054(7) 0.0173(7) 0.0029(6)
C7 0.0232(8) 0.0339(9) 0.0372(9) 0.0041(7) 0.0034(7) 0.0115(7)
C8 0.0383(9) 0.0198(7) 0.0267(8) 0.0043(6) 0.0127(7) 0.0080(6)
C9 0.0259(8) 0.0227(7) 0.0243(7) -0.0041(6) 0.0055(6) 0.0011(6)
C10 0.0361(9) 0.0233(7) 0.0212(7) 0.0041(6) 0.0099(6) 0.0097(6)
C11 0.0248(7) 0.0249(7) 0.0155(6) 0.0006(5) 0.0064(6) 0.0038(6)
C12 0.0239(7) 0.0291(8) 0.0144(6) 0.0006(6) 0.0026(6) 0.0037(6)
C13 0.0337(8) 0.0258(7) 0.0161(7) 0.0045(6) 0.0086(6) 0.0062(6)
C14 0.0285(8) 0.0281(8) 0.0172(7) -0.0002(6) 0.0094(6) -0.0047(6)
C15 0.0208(7) 0.0339(8) 0.0154(7) 0.0015(6) 0.0073(6) 0.0018(6)
C16 0.0410(10) 0.0266(8) 0.0256(8) -0.0008(6) 0.0118(7) 0.0070(7)
C17 0.0293(9) 0.0516(11) 0.0238(8) -0.0019(8) -0.0054(7) 0.0025(8)
C18 0.0588(12) 0.0351(9) 0.0232(8) 0.0093(7) 0.0110(8) 0.0194(9)
C19 0.0414(10) 0.0361(9) 0.0321(9) -0.0055(7) 0.0174(8) -0.0133(8)
C20 0.0222(8) 0.0563(11) 0.0230(8) 0.0020(7) 0.0078(6) 0.0070(7)
C21 0.0210(7) 0.0172(6) 0.0163(6) 0.0020(5) 0.0075(5) 0.0056(5)
C22 0.0277(7) 0.0137(6) 0.0224(7) 0.0029(5) 0.0102(6) 0.0029(5)
C23 0.0234(7) 0.0176(7) 0.0246(7) -0.0005(5) 0.0079(6) -0.0033(5)
C24 0.0180(7) 0.0211(7) 0.0269(8) 0.0022(6) 0.0024(6) 0.0003(5)
C25 0.0206(7) 0.0153(6) 0.0271(8) 0.0039(5) 0.0023(6) 0.0023(5)
C26 0.0182(7) 0.0142(6) 0.0218(7) 0.0005(5) 0.0037(5) 0.0008(5)
C27 0.0158(7) 0.0197(7) 0.0333(8) 0.0003(6) 0.0048(6) -0.0008(5)
C28 0.0242(8) 0.0266(8) 0.0454(10) -0.0070(7) 0.0092(7) 0.0027(6)
C29 0.0245(8) 0.0364(9) 0.0369(9) 0.0123(7) 0.0051(7) -0.0019(7)
C30 0.0192(7) 0.0219(7) 0.0500(11) -0.0039(7) 0.0089(7) -0.0032(6)
C31 0.0234(7) 0.0188(7) 0.0335(8) -0.0061(6) 0.0052(6) 0.0031(6)
C32 0.0236(8) 0.0172(7) 0.0490(10) -0.0002(7) 0.0103(7) 0.0053(6)
C33 0.0326(9) 0.0311(9) 0.0424(10) -0.0165(8) 0.0030(8) 0.0009(7)
C34 0.0342(9) 0.0299(8) 0.0323(9) -0.0016(7) 0.0104(7) 0.0030(7)
C35 0.0243(9) 0.0443(11) 0.0741(16) -0.0080(11) -0.0027(9) 0.0007(8)
C36 0.0258(8) 0.0367(9) 0.0278(8) -0.0073(7) 0.0092(7) -0.0103(7)
C37 0.0327(9) 0.0325(9) 0.0360(10) 0.0059(7) -0.0049(7) -0.0083(7)
C38 0.0100(6) 0.0174(6) 0.0198(7) -0.0003(5) 0.0030(5) 0.0003(5)
C39 0.0131(6) 0.0221(7) 0.0173(6) 0.0006(5) 0.0030(5) 0.0021(5)
C40 0.0165(6) 0.0188(7) 0.0272(7) 0.0052(6) 0.0068(6) 0.0045(5)
C41 0.0153(6) 0.0161(6) 0.0284(8) -0.0041(5) 0.0064(6) 0.0012(5)
C42 0.0128(6) 0.0231(7) 0.0195(7) -0.0038(5) 0.0036(5) 0.0000(5)
C43 0.0128(6) 0.0188(6) 0.0192(7) 0.0026(5) 0.0040(5) 0.0019(5)
C44 0.0131(6) 0.0188(6) 0.0170(6) 0.0007(5) 0.0000(5) 0.0038(5)
C45 0.0145(6) 0.0188(6) 0.0192(7) 0.0000(5) 0.0003(5) 0.0028(5)
C46 0.0140(6) 0.0278(7) 0.0212(7) 0.0052(6) 0.0035(5) 0.0050(5)
C47 0.0206(7) 0.0324(8) 0.0174(7) 0.0001(6) 0.0041(6) 0.0109(6)
C48 0.0195(7) 0.0217(7) 0.0207(7) -0.0046(5) -0.0022(6) 0.0065(6)
C49 0.0132(6) 0.0198(7) 0.0221(7) 0.0009(5) 0.0005(5) 0.0026(5)
C50 0.0165(6) 0.0162(6) 0.0174(6) -0.0009(5) 0.0031(5) 0.0016(5)
C51 0.0175(7) 0.0173(6) 0.0185(7) 0.0004(5) 0.0044(5) 0.0014(5)
C52 0.0188(7) 0.0247(7) 0.0175(7) -0.0006(5) 0.0021(5) 0.0073(6)
C53 0.0330(8) 0.0182(7) 0.0197(7) 0.0016(5) 0.0041(6) 0.0111(6)
C54 0.0322(8) 0.0143(6) 0.0281(8) 0.0022(6) 0.0057(6) -0.0013(6)
C55 0.0190(7) 0.0193(7) 0.0231(7) -0.0004(5) 0.0021(6) -0.0003(5)
C56 0.0137(6) 0.0146(6) 0.0207(7) -0.0008(5) 0.0024(5) 0.0007(5)
C57 0.0169(7) 0.0182(6) 0.0200(7) 0.0008(5) 0.0015(5) 0.0004(5)
C58 0.0185(7) 0.0198(7) 0.0263(7) 0.0020(6) 0.0091(6) 0.0016(5)
C59 0.0115(6) 0.0173(6) 0.0333(8) 0.0014(6) 0.0041(6) 0.0020(5)
C60 0.0163(7) 0.0188(7) 0.0240(7) -0.0008(5) -0.0020(5) 0.0028(5)
C61 0.0166(6) 0.0170(6) 0.0210(7) -0.0012(5) 0.0032(5) 0.0019(5)
B1 0.0120(7) 0.0165(7) 0.0172(7) -0.0002(5) 0.0013(5) 0.0007(5)
F1 0.0231(4) 0.0238(4) 0.0179(4) 0.0029(3) 0.0008(3) 0.0045(3)
F2 0.0314(5) 0.0198(4) 0.0336(5) 0.0082(4) 0.0069(4) 0.0073(4)
F3 0.0286(5) 0.0168(4) 0.0359(5) -0.0063(4) 0.0076(4) 0.0033(4)
F4 0.0234(4) 0.0275(5) 0.0200(4) -0.0068(3) 0.0015(3) 0.0028(4)
F5 0.0216(4) 0.0213(4) 0.0178(4) 0.0024(3) 0.0012(3) 0.0025(3)
F6 0.0173(4) 0.0204(4) 0.0251(4) -0.0018(3) 0.0049(3) -0.0025(3)
F7 0.0193(4) 0.0357(5) 0.0278(5) 0.0066(4) 0.0098(4) 0.0025(4)
F8 0.0329(5) 0.0438(6) 0.0227(5) -0.0038(4) 0.0114(4) 0.0112(4)
F9 0.0289(5) 0.0263(5) 0.0273(5) -0.0109(4) 0.0003(4) 0.0052(4)
F10 0.0182(4) 0.0190(4) 0.0283(5) -0.0030(3) 0.0029(3) -0.0018(3)
F11 0.0137(4) 0.0232(4) 0.0259(4) 0.0048(3) 0.0026(3) 0.0000(3)
F12 0.0192(4) 0.0340(5) 0.0265(5) 0.0043(4) -0.0002(4) 0.0105(4)
F13 0.0441(6) 0.0220(4) 0.0281(5) 0.0066(4) 0.0038(4) 0.0154(4)
F14 0.0439(6) 0.0187(5) 0.0519(7) 0.0119(4) 0.0032(5) -0.0066(4)
F15 0.0193(4) 0.0222(4) 0.0375(5) 0.0043(4) -0.0001(4) -0.0059(3)
F16 0.0192(4) 0.0332(5) 0.0184(4) 0.0015(4) 0.0032(3) 0.0014(4)
F17 0.0215(5) 0.0423(6) 0.0309(5) 0.0054(4) 0.0138(4) 0.0051(4)
F18 0.0121(4) 0.0305(5) 0.0415(6) 0.0054(4) 0.0052(4) 0.0056(3)
F19 0.0181(4) 0.0425(6) 0.0262(5) 0.0004(4) -0.0046(4) 0.0084(4)
F20 0.0185(4) 0.0347(5) 0.0175(4) 0.0002(4) 0.0023(3) 0.0059(4)
C62 0.040(4) 0.032(3) 0.032(4) -0.003(2) -0.002(3) 0.008(2)
C63 0.113(9) 0.031(3) 0.043(5) 0.004(3) -0.004(5) 0.033(5)
C64 0.077(7) 0.067(7) 0.055(5) 0.006(4) 0.005(5) 0.054(6)
C65 0.079(7) 0.068(7) 0.035(4) -0.005(4) -0.009(5) 0.039(6)
C66 0.037(3) 0.043(4) 0.042(4) 0.006(3) 0.006(3) 0.017(2)
C67 0.042(4) 0.036(3) 0.039(4) 0.008(3) -0.001(3) 0.010(2)
Cl1 0.0608(6) 0.0363(5) 0.0385(5) 0.0026(4) 0.0105(4) 0.0035(4)

loop_
_atom_type_symbol
_atom_type_description
_atom_type_scat_dispersion_real
_atom_type_scat_dispersion_imag
_atom_type_scat_source
C C 0.0033 0.0016 'International Tables Vol C Tables 4.2.6.8 and 6.1.1.4'
H H 0.0000 0.0000 'International Tables Vol C Tables 4.2.6.8 and 6.1.1.4'
B B 0.0013 0.0007 'International Tables Vol C Tables 4.2.6.8 and 6.1.1.4'
O O 0.0106 0.0060 'International Tables Vol C Tables 4.2.6.8 and 6.1.1.4'
F F 0.0171 0.0103 'International Tables Vol C Tables 4.2.6.8 and 6.1.1.4'
P P 0.1023 0.0942 'International Tables Vol C Tables 4.2.6.8 and 6.1.1.4'
Zr Zr -2.9673 0.5597 'International Tables Vol C Tables 4.2.6.8 and 6.1.1.4'
Cl Cl 0.1484 0.1585 'International Tables Vol C Tables 4.2.6.8 and 6.1.1.4'

loop_
_geom_angle_atom_site_label_1
_geom_angle_atom_site_label_2
_geom_angle_atom_site_label_3
_geom_angle
O2 Zr1 O1 94.35(5)
O2 Zr1 C11 83.49(5)
O1 Zr1 C11 87.85(4)
O2 Zr1 C2 87.99(5)
O1 Zr1 C2 131.19(5)
C11 Zr1 C2 140.64(5)
O2 Zr1 C12 79.80(5)
O1 Zr1 C12 120.07(5)
C11 Zr1 C12 32.31(5)
C2 Zr1 C12 108.35(5)
O2 Zr1 C1 78.60(5)
O1 Zr1 C1 100.38(4)
C11 Zr1 C1 160.76(5)
C2 Zr1 C1 32.55(5)
C12 Zr1 C1 135.17(5)
O2 Zr1 C15 114.64(5)
O1 Zr1 C15 77.87(5)
C11 Zr1 C15 32.28(5)
C2 Zr1 C15 143.40(5)
C12 Zr1 C15 53.15(5)
C1 Zr1 C15 166.67(5)
O2 Zr1 C4 131.85(5)
O1 Zr1 C4 92.45(4)
C11 Zr1 C4 144.43(5)
C2 Zr1 C4 53.54(5)
C12 Zr1 C4 134.71(5)
C1 Zr1 C4 53.30(5)
C15 Zr1 C4 113.40(5)
O2 Zr1 C5 103.58(5)
O1 Zr1 C5 78.95(4)
C11 Zr1 C5 165.38(5)
C2 Zr1 C5 53.38(5)
C12 Zr1 C5 160.67(5)
C1 Zr1 C5 31.94(5)
C15 Zr1 C5 136.30(5)
C4 Zr1 C5 32.11(4)
O2 Zr1 C13 108.02(5)
O1 Zr1 C13 130.68(5)
C11 Zr1 C13 53.41(5)
C2 Zr1 C13 93.88(5)
C12 Zr1 C13 32.16(5)
C1 Zr1 C13 126.43(5)
C15 Zr1 C13 52.94(5)
C4 Zr1 C13 102.92(5)
C5 Zr1 C13 133.14(5)
O2 Zr1 C14 132.43(5)
O1 Zr1 C14 102.05(5)
C11 Zr1 C14 53.36(5)
C2 Zr1 C14 111.83(5)
C12 Zr1 C14 53.29(5)
C1 Zr1 C14 139.23(5)
C15 Zr1 C14 31.78(5)
C4 Zr1 C14 92.05(5)
C5 Zr1 C14 123.19(5)
C13 Zr1 C14 32.20(5)
O2 Zr1 C3 120.03(5)
O1 Zr1 C3 124.42(4)
C11 Zr1 C3 134.37(5)
C2 Zr1 C3 32.18(5)
C12 Zr1 C3 108.77(5)
C1 Zr1 C3 53.15(5)
C15 Zr1 C3 116.84(5)
C4 Zr1 C3 31.98(5)
C5 Zr1 C3 52.83(5)
C13 Zr1 C3 81.31(5)
C14 Zr1 C3 86.12(5)
C26 P1 C27 110.62(7)
C26 P1 C31 111.83(7)
C27 P1 C31 117.09(7)
C21 O1 Zr1 154.95(10)
C36 O2 Zr1 174.69(12)
C5 C1 C2 108.02(13)
C5 C1 C6 125.25(14)
C2 C1 C6 126.52(15)
C5 C1 Zr1 74.86(8)
C2 C1 Zr1 73.12(8)
C6 C1 Zr1 122.07(10)
C3 C2 C1 107.61(13)
C3 C2 C7 125.65(14)
C1 C2 C7 126.18(14)
C3 C2 Zr1 75.56(8)
C1 C2 Zr1 74.33(8)
C7 C2 Zr1 122.69(11)
C2 C3 C4 108.41(13)
C2 C3 C8 125.93(14)
C4 C3 C8 123.65(14)
C2 C3 Zr1 72.26(8)
C4 C3 Zr1 73.78(8)
C8 C3 Zr1 132.66(10)
C3 C4 C5 107.47(13)
C3 C4 C9 124.68(13)
C5 C4 C9 126.42(14)
C3 C4 Zr1 74.23(8)
C5 C4 Zr1 73.96(8)
C9 C4 Zr1 128.21(10)
C1 C5 C4 108.42(13)
C1 C5 C10 124.93(14)
C4 C5 C10 126.26(14)
C1 C5 Zr1 73.19(8)
C4 C5 Zr1 73.93(8)
C10 C5 Zr1 124.45(9)
C12 C11 C15 107.85(14)
C12 C11 C16 125.79(15)
C15 C11 C16 126.28(15)
C12 C11 Zr1 74.33(8)
C15 C11 Zr1 75.40(8)
C16 C11 Zr1 118.87(10)
C11 C12 C13 108.41(14)
C11 C12 C17 126.36(15)
C13 C12 C17 124.99(15)
C11 C12 Zr1 73.36(8)
C13 C12 Zr1 75.28(8)
C17 C12 Zr1 121.84(11)
C12 C13 C14 107.48(14)
C12 C13 C18 123.83(15)
C14 C13 C18 126.64(16)
C12 C13 Zr1 72.56(8)
C14 C13 Zr1 73.92(8)
C18 C13 Zr1 131.85(11)
C15 C14 C13 107.82(13)
C15 C14 C19 122.78(16)
C13 C14 C19 128.10(16)
C15 C14 Zr1 73.78(8)
C13 C14 Zr1 73.88(9)
C19 C14 Zr1 128.31(11)
C14 C15 C11 108.41(14)
C14 C15 C20 126.11(15)
C11 C15 C20 125.01(15)
C14 C15 Zr1 74.44(8)
C11 C15 Zr1 72.31(8)
C20 C15 Zr1 125.34(10)
O1 C21 C22 121.74(13)
O1 C21 C26 121.58(13)
C22 C21 C26 116.68(13)
C23 C22 C21 121.66(13)
C22 C23 C24 121.37(14)
C25 C24 C23 118.49(14)
C24 C25 C26 121.16(13)
C25 C26 C21 120.64(13)
C25 C26 P1 118.83(11)
C21 C26 P1 120.52(11)
C29 C27 C30 110.74(14)
C29 C27 C28 108.34(14)
C30 C27 C28 109.85(13)
C29 C27 P1 112.23(11)
C30 C27 P1 110.40(12)
C28 C27 P1 105.11(11)
C32 C31 C34 109.84(14)
C32 C31 C33 110.33(14)
C34 C31 C33 109.05(15)
C32 C31 P1 111.56(12)
C34 C31 P1 107.36(11)
C33 C31 P1 108.63(11)
O2 C36 C35 121.77(18)
O2 C36 C37 115.04(16)
C35 C36 C37 123.19(16)
C43 C38 C39 112.95(12)
C43 C38 B1 126.88(12)
C39 C38 B1 119.67(12)
F1 C39 C40 115.97(13)
F1 C39 C38 119.26(12)
C40 C39 C38 124.76(13)
F2 C40 C39 121.10(13)
F2 C40 C41 119.31(13)
C39 C40 C41 119.58(13)
F3 C41 C42 121.10(14)
F3 C41 C40 120.33(13)
C42 C41 C40 118.58(13)
F4 C42 C41 119.83(13)
F4 C42 C43 120.27(13)
C41 C42 C43 119.89(13)
F5 C43 C42 114.61(12)
F5 C43 C38 121.17(12)
C42 C43 C38 124.21(13)
C45 C44 C49 113.01(13)
C45 C44 B1 127.21(12)
C49 C44 B1 119.45(12)
F6 C45 C46 114.67(13)
F6 C45 C44 120.96(12)
C46 C45 C44 124.37(13)
F7 C46 C47 119.64(13)
F7 C46 C45 120.71(13)
C47 C46 C45 119.65(14)
F8 C47 C46 120.34(14)
F8 C47 C48 120.63(14)
C46 C47 C48 119.03(14)
F9 C48 C47 119.75(13)
F9 C48 C49 121.03(14)
C47 C48 C49 119.21(13)
F10 C49 C48 116.06(13)
F10 C49 C44 119.23(13)
C48 C49 C44 124.70(14)
C55 C50 C51 113.28(13)
C55 C50 B1 126.31(12)
C51 C50 B1 119.97(12)
F11 C51 C52 116.05(12)
F11 C51 C50 119.20(12)
C52 C51 C50 124.74(13)
F12 C52 C53 120.02(13)
F12 C52 C51 120.72(13)
C53 C52 C51 119.26(14)
F13 C53 C54 120.55(14)
F13 C53 C52 120.91(14)
C54 C53 C52 118.53(14)
F14 C54 C53 119.56(14)
F14 C54 C55 119.91(14)
C53 C54 C55 120.53(14)
F15 C55 C54 115.07(13)
F15 C55 C50 121.29(13)
C54 C55 C50 123.63(14)
C61 C56 C57 113.53(13)
C61 C56 B1 126.91(12)
C57 C56 B1 119.20(12)
F16 C57 C58 116.11(13)
F16 C57 C56 119.31(12)
C58 C57 C56 124.58(14)
F17 C58 C59 119.71(13)
F17 C58 C57 121.04(14)
C59 C58 C57 119.23(14)
F18 C59 C60 120.55(14)
F18 C59 C58 120.44(14)
C60 C59 C58 118.97(13)
F19 C60 C59 119.66(13)
F19 C60 C61 120.52(14)
C59 C60 C61 119.80(14)
F20 C61 C60 114.88(13)
F20 C61 C56 121.24(12)
C60 C61 C56 123.87(14)
C50 B1 C44 101.65(11)
C50 B1 C56 113.36(11)
C44 B1 C56 113.51(11)
C50 B1 C38 113.48(11)
C44 B1 C38 114.23(11)
C56 B1 C38 101.16(10)
C63 C62 C67 120.0
C63 C62 Cl1 120.2(4)
C67 C62 Cl1 119.7(4)
C64 C63 C62 120.0
C63 C64 C65 120.0
C64 C65 C66 120.0
C67 C66 C65 120.0
C66 C67 C62 120.0

loop_
_geom_bond_atom_site_label_1
_geom_bond_atom_site_label_2
_geom_bond_distance
Zr1 O2 1.9864(11)
Zr1 O1 2.0758(10)
Zr1 C11 2.5313(14)
Zr1 C2 2.5391(14)
Zr1 C12 2.5438(14)
Zr1 C1 2.5549(14)
Zr1 C15 2.5711(14)
Zr1 C4 2.5759(14)
Zr1 C5 2.5763(14)
Zr1 C13 2.5790(15)
Zr1 C14 2.5795(15)
Zr1 C3 2.5817(14)
P1 C26 1.7769(14)
P1 C27 1.8499(16)
P1 C31 1.8538(16)
O1 C21 1.3259(18)
O2 C36 1.3486(19)
C1 C5 1.412(2)
C1 C2 1.428(2)
C1 C6 1.502(2)
C2 C3 1.420(2)
C2 C7 1.507(2)
C3 C4 1.421(2)
C3 C8 1.503(2)
C4 C5 1.425(2)
C4 C9 1.503(2)
C5 C10 1.497(2)
C11 C12 1.412(2)
C11 C15 1.419(2)
C11 C16 1.502(2)
C12 C13 1.419(2)
C12 C17 1.500(2)
C13 C14 1.430(2)
C13 C18 1.502(2)
C14 C15 1.410(2)
C14 C19 1.507(2)
C15 C20 1.505(2)
C21 C22 1.410(2)
C21 C26 1.4180(19)
C22 C23 1.378(2)
C23 C24 1.395(2)
C24 C25 1.377(2)
C25 C26 1.408(2)
C27 C29 1.532(2)
C27 C30 1.535(2)
C27 C28 1.537(2)
C31 C32 1.536(2)
C31 C34 1.540(2)
C31 C33 1.542(2)
C35 C36 1.378(3)
C36 C37 1.456(3)
C38 C43 1.391(2)
C38 C39 1.395(2)
C38 B1 1.658(2)
C39 F1 1.3541(16)
C39 C40 1.379(2)
C40 F2 1.3464(17)
C40 C41 1.380(2)
C41 F3 1.3397(16)
C41 C42 1.375(2)
C42 F4 1.3481(17)
C42 C43 1.389(2)
C43 F5 1.3529(16)
C44 C45 1.388(2)
C44 C49 1.3972(19)
C44 B1 1.654(2)
C45 F6 1.3524(16)
C45 C46 1.385(2)
C46 F7 1.3448(17)
C46 C47 1.375(2)
C47 F8 1.3434(17)
C47 C48 1.379(2)
C48 F9 1.3466(17)
C48 C49 1.381(2)
C49 F10 1.3520(16)
C50 C55 1.389(2)
C50 C51 1.3933(19)
C50 B1 1.649(2)
C51 F11 1.3532(16)
C51 C52 1.383(2)
C52 F12 1.3467(17)
C52 C53 1.379(2)
C53 F13 1.3428(17)
C53 C54 1.372(2)
C54 F14 1.3485(17)
C54 C55 1.385(2)
C55 F15 1.3516(17)
C56 C61 1.389(2)
C56 C57 1.393(2)
C56 B1 1.654(2)
C57 F16 1.3495(17)
C57 C58 1.383(2)
C58 F17 1.3459(17)
C58 C59 1.378(2)
C59 F18 1.3445(16)
C59 C60 1.378(2)
C60 F19 1.3448(17)
C60 C61 1.387(2)
C61 F20 1.3486(17)
C62 C63 1.3900
C62 C67 1.3900
C62 Cl1 1.677(10)
C63 C64 1.3900
C64 C65 1.3900
C65 C66 1.3900
C66 C67 1.3900
